data_1007052
loop_
_publ_author_name
'Zilber, R'
'Durif, A'
'Averbuch-Pouchot, M T'

_publ_section_title
;
Structure of Potassium Sulfate Tellurate: Te (O H)~6~ K~2~ S O~4~
;
_journal_coden_ASTM ACBCAR
_journal_name_full 'Acta Crystallographica B (24,1968-38,1982)'
_journal_page_first 2743
_journal_page_last 2745
_journal_paper_doi 10.1107/S0567740880009843
_journal_volume 36
_journal_year 1980
_chemical_formula_structural 'Te (O H)6 K2 S O4'
_chemical_formula_sum 'H6 K2 O10 S Te'
_chemical_name_systematic
;
Dipotassium tellurium(VI) sulfate hexahydroxide
;
_space_group_IT_number 2
_symmetry_cell_setting triclinic
_symmetry_Int_Tables_number 2
_symmetry_space_group_name_Hall '-P 1'
_symmetry_space_group_name_H-M 'P -1'
_cell_angle_alpha 73.14(5)
_cell_angle_beta 103.05(5)
_cell_angle_gamma 116.97(5)
_cell_formula_units_Z 2
_cell_length_a 6.243(2)
_cell_length_b 6.647(2)
_cell_length_c 13.405(2)
_cell_volume 471.6
_refine_ls_R_factor_all 0.048
_cod_database_code 1007052

loop_
_symmetry_equiv_pos_as_xyz
x,y,z
-x,-y,-z

loop_
_atom_site_label
_atom_site_type_symbol
_atom_site_symmetry_multiplicity
_atom_site_Wyckoff_symbol
_atom_site_fract_x
_atom_site_fract_y
_atom_site_fract_z
_atom_site_occupancy
_atom_site_attached_hydrogens
_atom_site_calc_flag
Te1 Te6+ 1 a 0. 0. 0. 1. 0 d
Te2 Te6+ 1 h 0.5 0.5 0.5 1. 0 d
S1 S6+ 2 i 0.7488(4) 0.2845(3) 0.2516(2) 1. 0 d
K1 K1+ 2 i 0.0784(5) 0.8826(5) 0.3505(3) 1. 0 d
K2 K1+ 2 i 0.3061(5) 0.5915(5) 0.1497(3) 1. 0 d
O1 O2- 2 i 0.1063(14) 0.3262(2) 0.9893(7) 1. 1 d
O2 O2- 2 i 0.7304(14) 0.9371(13) 0.0690(7) 1. 1 d
O3 O2- 2 i 0.1936(15) 0.9782(14) 0.1330(7) 1. 1 d
O4 O2- 2 i 0.2086(16) 0.2707(15) 0.4436(8) 1. 1 d
O5 O2- 2 i 0.3228(15) 0.6656(15) 0.5075(8) 1. 1 d
O6 O2- 2 i 0.5613(16) 0.6787(15) 0.3587(7) 1. 1 d
O7 O2- 2 i 0.6034(14) 0.3692(15) 0.1593(8) 1. 0 d
O8 O2- 2 i 0.5835(16) 0.1201(16) 0.3314(7) 1. 0 d
O9 O2- 2 i 0.8650(16) 0.1638(15) 0.2179(8) 1. 0 d
O10 O2- 2 i 0.9394(18) 0.4771(16) 0.2938(9) 1. 0 d

loop_
_atom_type_symbol
_atom_type_oxidation_number
Te6+ 6.000
S6+ 6.000
K1+ 1.000
O2- -2.000
H1+ 1.000
